data_7220464
loop_
_publ_author_name
'Singh, Vinod Prasad'
'Singh, Pooja'
'Singh, Divya Pratap'
'Tiwari, Karishma'
'Mishra, Monika'
'SINGH, ASHISH'

_publ_section_title
;
 Synthesis, structural investigations and corrosion inhibition studies on
 Mn(II), Co(II), Ni(II), Cu(II) and Zn(II) complexes with 2-amino-benzoic
 acid (phenyl-pyridin-2-yl-methylene)-hydrazide
;
_journal_name_full 'RSC Adv.'
_journal_paper_doi 10.1039/C4RA11929K
_journal_year 2015
_chemical_formula_moiety 'C19 H16 N4 O'
_chemical_formula_sum 'C19 H16 N4 O'
_chemical_formula_weight 316.36
_chemical_name_systematic
;
?
;
_space_group_IT_number 14
_symmetry_cell_setting monoclinic
_symmetry_space_group_name_Hall '-P 2ybc'
_symmetry_space_group_name_H-M 'P 1 21/c 1'
_atom_sites_solution_hydrogens geom
_atom_sites_solution_primary direct
_atom_sites_solution_secondary difmap
_audit_creation_method SHELXL-97
_audit_update_record
;
2012-08-05 deposited with the CCDC.
2015-05-12 downloaded from the CCDC.
;
_cell_angle_alpha 90.00
_cell_angle_beta 93.247(6)
_cell_angle_gamma 90.00
_cell_formula_units_Z 4
_cell_length_a 8.3688(6)
_cell_length_b 16.4560(11)
_cell_length_c 11.4722(6)
_cell_measurement_reflns_used 7464
_cell_measurement_temperature 293(2)
_cell_measurement_theta_max 29.07
_cell_measurement_theta_min 3.19
_cell_volume 1577.38(18)
_computing_structure_refinement 'SHELXL-97 (Sheldrick, 2008)'
_diffrn_ambient_temperature 293(2)
_diffrn_detector_area_resol_mean 16.0938
_diffrn_measured_fraction_theta_full 0.998
_diffrn_measured_fraction_theta_max 0.853
_diffrn_measurement_device_type 'Xcalibur, Eos'
_diffrn_radiation_monochromator graphite
_diffrn_radiation_source 'Enhance (Mo) X-ray Source'
_diffrn_radiation_type MoK\a
_diffrn_radiation_wavelength 0.71073
_diffrn_reflns_av_R_equivalents 0.0238
_diffrn_reflns_av_sigmaI/netI 0.0444
_diffrn_reflns_limit_h_max 10
_diffrn_reflns_limit_h_min -11
_diffrn_reflns_limit_k_max 22
_diffrn_reflns_limit_k_min -20
_diffrn_reflns_limit_l_max 15
_diffrn_reflns_limit_l_min -15
_diffrn_reflns_number 7464
_diffrn_reflns_theta_full 25.00
_diffrn_reflns_theta_max 29.07
_diffrn_reflns_theta_min 3.19
_exptl_absorpt_coefficient_mu 0.086
_exptl_absorpt_correction_T_max 1.0000
_exptl_absorpt_correction_T_min 0.9564
_exptl_absorpt_correction_type multi-scan
_exptl_absorpt_process_details CrysAlisPro
_exptl_crystal_density_diffrn 1.332
_exptl_crystal_density_method 'not measured'
_exptl_crystal_description Block
_exptl_crystal_F_000 664
_exptl_crystal_size_max 0.27
_exptl_crystal_size_mid 0.23
_exptl_crystal_size_min 0.20
_refine_diff_density_max 0.163
_refine_diff_density_min -0.148
_refine_diff_density_rms 0.033
_refine_ls_extinction_method none
_refine_ls_goodness_of_fit_ref 1.008
_refine_ls_hydrogen_treatment riding
_refine_ls_matrix_type full
_refine_ls_number_parameters 224
_refine_ls_number_reflns 4227
_refine_ls_number_restraints 0
_refine_ls_restrained_S_all 1.008
_refine_ls_R_factor_all 0.0827
_refine_ls_R_factor_gt 0.0473
_refine_ls_shift/su_max 0.000
_refine_ls_shift/su_mean 0.000
_refine_ls_structure_factor_coef Fsqd
_refine_ls_weighting_details 'calc w=1/[\s^2^(Fo^2^)+(0.0453P)^2^+0.1557P] where P=(Fo^2^+2Fc^2^)/3'
_refine_ls_weighting_scheme calc
_refine_ls_wR_factor_gt 0.0995
_refine_ls_wR_factor_ref 0.1192
_reflns_number_gt 2362
_reflns_number_total 4227
_reflns_threshold_expression >2\s(I)
_cod_data_source_file c4ra11929k2.cif
_cod_data_source_block a12
_cod_depositor_comments
;
The following automatic conversions were performed:

'_symmetry_cell_setting' value 'Monoclinic' changed to 'monoclinic'
according to
/usr/data/users/saulius/crontab/automatic-downloads/rss-feeds/RSC/lib/dictionaries/cif_core.dic
dictionary named 'cif_core.dic' version 2.4.2 from 2011-04-26.

Automatic conversion script
Id: cif_fix_values 3271 2015-04-21 07:52:19Z andrius 
;
_cod_original_sg_symbol_H-M P21/c
_cod_database_code 7220464

loop_
_symmetry_equiv_pos_as_xyz
'x, y, z'
'-x, y+1/2, -z+1/2'
'-x, -y, -z'
'x, -y-1/2, z-1/2'

loop_
_atom_site_label
_atom_site_type_symbol
_atom_site_fract_x
_atom_site_fract_y
_atom_site_fract_z
_atom_site_U_iso_or_equiv
_atom_site_adp_type
_atom_site_occupancy
_atom_site_symmetry_multiplicity
_atom_site_calc_flag
_atom_site_refinement_flags
C11 C 0.4662(3) -0.30704(12) 1.06238(18) 0.0639(5) Uani 1 1 d .
H051 H 0.4446 -0.3469 1.1167 0.077 Uiso 1 1 calc R
N3 N 0.22012(16) 0.00426(8) 0.85937(12) 0.0446(4) Uani 1 1 d .
H3 H 0.1965 0.0321 0.9194 0.054 Uiso 1 1 calc R
N2 N 0.29641(15) -0.06877(8) 0.87432(12) 0.0429(3) Uani 1 1 d .
C5 C 0.30489(17) -0.04884(9) 1.09034(14) 0.0387(4) Uani 1 1 d .
C6 C 0.33439(17) -0.09317(10) 0.98013(14) 0.0379(4) Uani 1 1 d .
O1 O 0.20706(16) -0.00509(8) 0.66105(11) 0.0626(4) Uani 1 1 d .
N1 N 0.19132(16) 0.00913(8) 1.08449(12) 0.0477(4) Uani 1 1 d .
C13 C 0.18104(19) 0.03336(10) 0.75007(14) 0.0430(4) Uani 1 1 d .
C8 C 0.5270(2) -0.18998(11) 0.89956(15) 0.0506(4) Uani 1 1 d .
H008 H 0.5478 -0.1509 0.8438 0.061 Uiso 1 1 calc R
C19 C 0.1282(2) 0.16713(10) 0.84575(14) 0.0458(4) Uani 1 1 d .
H009 H 0.1983 0.1518 0.9076 0.055 Uiso 1 1 calc R
C14 C 0.10361(17) 0.11424(10) 0.75071(13) 0.0395(4) Uani 1 1 d .
C7 C 0.42035(17) -0.17232(10) 0.98479(13) 0.0390(4) Uani 1 1 d .
C15 C 0.00189(19) 0.13974(10) 0.65555(15) 0.0462(4) Uani 1 1 d .
C12 C 0.3918(2) -0.23180(10) 1.06700(15) 0.0492(4) Uani 1 1 d .
H013 H 0.3223 -0.2211 1.1256 0.059 Uiso 1 1 calc R
N4 N -0.0177(2) 0.09412(12) 0.55561(15) 0.0665(5) Uani 1 1 d .
H4A H -0.100(2) 0.1065(13) 0.5103(19) 0.080 Uiso 1 1 d .
H4B H 0.036(3) 0.0468(13) 0.5584(19) 0.080 Uiso 1 1 d .
C1 C 0.1634(2) 0.05111(12) 1.18084(16) 0.0552(5) Uani 1 1 d .
H015 H 0.0842 0.0908 1.1762 0.066 Uiso 1 1 calc R
C4 C 0.3943(2) -0.06367(11) 1.19378(15) 0.0507(4) Uani 1 1 d .
H017 H 0.4739 -0.1031 1.1970 0.061 Uiso 1 1 calc R
C2 C 0.2453(2) 0.03872(12) 1.28615(17) 0.0587(5) Uani 1 1 d .
H018 H 0.2214 0.0686 1.3517 0.070 Uiso 1 1 calc R
C16 C -0.0784(2) 0.21406(11) 0.66378(17) 0.0560(5) Uani 1 1 d .
H019 H -0.1499 0.2302 0.6032 0.067 Uiso 1 1 calc R
C17 C -0.0538(2) 0.26358(11) 0.75920(18) 0.0573(5) Uani 1 1 d .
H020 H -0.1087 0.3126 0.7627 0.069 Uiso 1 1 calc R
C18 C 0.0523(2) 0.24096(11) 0.85046(16) 0.0547(5) Uani 1 1 d .
H021 H 0.0719 0.2753 0.9141 0.066 Uiso 1 1 calc R
C10 C 0.5721(3) -0.32277(13) 0.97735(19) 0.0714(6) Uani 1 1 d .
H022 H 0.6228 -0.3730 0.9749 0.086 Uiso 1 1 calc R
C9 C 0.6024(2) -0.26434(13) 0.89641(18) 0.0671(6) Uani 1 1 d .
H023 H 0.6741 -0.2749 0.8392 0.081 Uiso 1 1 calc R
C3 C 0.3631(2) -0.01892(12) 1.29209(16) 0.0623(5) Uani 1 1 d .
H024 H 0.4222 -0.0280 1.3620 0.075 Uiso 1 1 calc R

loop_
_atom_site_aniso_label
_atom_site_aniso_U_11
_atom_site_aniso_U_22
_atom_site_aniso_U_33
_atom_site_aniso_U_23
_atom_site_aniso_U_13
_atom_site_aniso_U_12
C11 0.0831(14) 0.0471(11) 0.0589(12) 0.0077(10) -0.0178(11) 0.0053(10)
N3 0.0521(8) 0.0410(8) 0.0402(8) -0.0001(6) -0.0017(6) 0.0080(7)
N2 0.0443(7) 0.0416(8) 0.0426(8) 0.0012(6) -0.0007(6) 0.0026(6)
C5 0.0353(8) 0.0387(9) 0.0422(9) -0.0005(8) 0.0020(7) -0.0045(7)
C6 0.0331(7) 0.0398(9) 0.0406(9) -0.0001(7) 0.0004(7) -0.0021(7)
O1 0.0842(9) 0.0604(8) 0.0424(7) -0.0086(6) -0.0026(6) 0.0136(7)
N1 0.0464(8) 0.0490(8) 0.0478(8) -0.0052(7) 0.0032(6) 0.0059(7)
C13 0.0445(9) 0.0455(10) 0.0386(9) -0.0001(8) -0.0025(7) -0.0039(8)
C8 0.0470(9) 0.0595(11) 0.0453(10) -0.0012(9) 0.0019(8) 0.0083(9)
C19 0.0504(9) 0.0447(10) 0.0417(9) 0.0019(8) -0.0014(8) -0.0031(8)
C14 0.0406(8) 0.0398(9) 0.0379(9) 0.0049(7) 0.0006(7) -0.0045(7)
C7 0.0353(8) 0.0422(9) 0.0389(8) -0.0026(7) -0.0037(7) 0.0004(7)
C15 0.0471(9) 0.0478(10) 0.0430(9) 0.0098(8) -0.0025(8) -0.0102(8)
C12 0.0513(10) 0.0482(11) 0.0474(10) 0.0037(9) -0.0015(8) 0.0009(8)
N4 0.0837(13) 0.0645(11) 0.0483(10) 0.0053(9) -0.0234(8) -0.0050(10)
C1 0.0525(10) 0.0537(11) 0.0604(12) -0.0110(10) 0.0109(9) 0.0036(9)
C4 0.0506(10) 0.0523(11) 0.0481(10) -0.0029(9) -0.0055(8) 0.0016(8)
C2 0.0709(12) 0.0571(12) 0.0491(11) -0.0140(10) 0.0118(10) -0.0103(10)
C16 0.0494(10) 0.0580(12) 0.0599(12) 0.0229(10) -0.0035(9) 0.0022(9)
C17 0.0583(11) 0.0446(10) 0.0709(13) 0.0165(10) 0.0188(10) 0.0061(9)
C18 0.0660(12) 0.0439(10) 0.0553(11) -0.0014(9) 0.0125(9) -0.0007(9)
C10 0.0838(15) 0.0609(13) 0.0662(13) -0.0169(12) -0.0252(11) 0.0314(12)
C9 0.0638(12) 0.0802(15) 0.0565(12) -0.0143(12) -0.0036(10) 0.0284(11)
C3 0.0742(13) 0.0660(13) 0.0452(10) -0.0075(10) -0.0095(9) -0.0042(11)

loop_
_atom_type_symbol
_atom_type_description
_atom_type_scat_dispersion_real
_atom_type_scat_dispersion_imag
_atom_type_scat_source
C C 0.0033 0.0016 'International Tables Vol C Tables 4.2.6.8 and 6.1.1.4'
H H 0.0000 0.0000 'International Tables Vol C Tables 4.2.6.8 and 6.1.1.4'
N N 0.0061 0.0033 'International Tables Vol C Tables 4.2.6.8 and 6.1.1.4'
O O 0.0106 0.0060 'International Tables Vol C Tables 4.2.6.8 and 6.1.1.4'

loop_
_geom_angle_atom_site_label_1
_geom_angle_atom_site_label_2
_geom_angle_atom_site_label_3
_geom_angle
C10 C11 C12 120.13(19)
C10 C11 H051 119.9
C12 C11 H051 119.9
C13 N3 N2 120.64(14)
C13 N3 H3 119.7
N2 N3 H3 119.7
C6 N2 N3 118.43(13)
N1 C5 C4 120.80(15)
N1 C5 C6 117.04(14)
C4 C5 C6 122.10(14)
N2 C6 C7 113.32(13)
N2 C6 C5 126.61(14)
C7 C6 C5 120.03(14)
C1 N1 C5 118.80(15)
O1 C13 N3 122.51(15)
O1 C13 C14 124.34(15)
N3 C13 C14 113.15(14)
C9 C8 C7 121.12(18)
C9 C8 H008 119.4
C7 C8 H008 119.4
C18 C19 C14 122.15(17)
C18 C19 H009 118.9
C14 C19 H009 118.9
C19 C14 C15 118.26(15)
C19 C14 C13 121.14(15)
C15 C14 C13 120.60(15)
C12 C7 C8 118.14(15)
C12 C7 C6 122.67(14)
C8 C7 C6 119.08(15)
N4 C15 C16 119.92(17)
N4 C15 C14 121.50(17)
C16 C15 C14 118.58(16)
C11 C12 C7 120.51(16)
C11 C12 H013 119.7
C7 C12 H013 119.7
C15 N4 H4A 115.4(14)
C15 N4 H4B 114.1(14)
H4A N4 H4B 127(2)
N1 C1 C2 123.41(17)
N1 C1 H015 118.3
C2 C1 H015 118.3
C3 C4 C5 119.08(17)
C3 C4 H017 120.5
C5 C4 H017 120.5
C3 C2 C1 118.07(17)
C3 C2 H018 121.0
C1 C2 H018 121.0
C17 C16 C15 121.46(17)
C17 C16 H019 119.3
C15 C16 H019 119.3
C16 C17 C18 120.32(17)
C16 C17 H020 119.8
C18 C17 H020 119.8
C19 C18 C17 119.09(18)
C19 C18 H021 120.5
C17 C18 H021 120.5
C9 C10 C11 119.92(18)
C9 C10 H022 120.0
C11 C10 H022 120.0
C10 C9 C8 120.16(18)
C10 C9 H023 119.9
C8 C9 H023 119.9
C2 C3 C4 119.81(18)
C2 C3 H024 120.1
C4 C3 H024 120.1

loop_
_geom_bond_atom_site_label_1
_geom_bond_atom_site_label_2
_geom_bond_distance
C11 C10 1.379(3)
C11 C12 1.388(2)
C11 H051 0.9300
N3 C13 1.365(2)
N3 N2 1.3672(18)
N3 H3 0.8600
N2 C6 1.3008(19)
C5 N1 1.3457(19)
C5 C4 1.388(2)
C5 C6 1.492(2)
C6 C7 1.487(2)
O1 C13 1.2313(19)
N1 C1 1.335(2)
C13 C14 1.480(2)
C8 C9 1.378(3)
C8 C7 1.392(2)
C8 H008 0.9300
C19 C18 1.374(2)
C19 C14 1.401(2)
C19 H009 0.9300
C14 C15 1.410(2)
C7 C12 1.389(2)
C15 N4 1.372(2)
C15 C16 1.401(2)
C12 H013 0.9300
N4 H4A 0.86(2)
N4 H4B 0.90(2)
C1 C2 1.370(3)
C1 H015 0.9300
C4 C3 1.384(2)
C4 H017 0.9300
C2 C3 1.367(3)
C2 H018 0.9300
C16 C17 1.371(3)
C16 H019 0.9300
C17 C18 1.385(3)
C17 H020 0.9300
C18 H021 0.9300
C10 C9 1.370(3)
C10 H022 0.9300
C9 H023 0.9300
C3 H024 0.9300

loop_
_geom_torsion_atom_site_label_1
_geom_torsion_atom_site_label_2
_geom_torsion_atom_site_label_3
_geom_torsion_atom_site_label_4
_geom_torsion
C13 N3 N2 C6 178.51(14)
N3 N2 C6 C7 -178.53(12)
N3 N2 C6 C5 -0.7(2)
N1 C5 C6 N2 20.2(2)
C4 C5 C6 N2 -157.13(16)
N1 C5 C6 C7 -162.12(13)
C4 C5 C6 C7 20.5(2)
C4 C5 N1 C1 -1.5(2)
C6 C5 N1 C1 -178.85(14)
N2 N3 C13 O1 2.5(2)
N2 N3 C13 C14 -178.25(13)
C18 C19 C14 C15 2.4(2)
C18 C19 C14 C13 -177.14(15)
O1 C13 C14 C19 -156.43(16)
N3 C13 C14 C19 24.3(2)
O1 C13 C14 C15 24.0(2)
N3 C13 C14 C15 -155.25(15)
C9 C8 C7 C12 0.0(3)
C9 C8 C7 C6 -176.24(16)
N2 C6 C7 C12 -140.32(16)
C5 C6 C7 C12 41.7(2)
N2 C6 C7 C8 35.8(2)
C5 C6 C7 C8 -142.17(15)
C19 C14 C15 N4 174.66(15)
C13 C14 C15 N4 -5.8(2)
C19 C14 C15 C16 -4.4(2)
C13 C14 C15 C16 175.17(14)
C10 C11 C12 C7 1.4(3)
C8 C7 C12 C11 -1.0(2)
C6 C7 C12 C11 175.11(16)
C5 N1 C1 C2 0.4(3)
N1 C5 C4 C3 1.2(2)
C6 C5 C4 C3 178.42(15)
N1 C1 C2 C3 0.9(3)
N4 C15 C16 C17 -175.83(17)
C14 C15 C16 C17 3.2(2)
C15 C16 C17 C18 0.1(3)
C14 C19 C18 C17 0.9(2)
C16 C17 C18 C19 -2.2(3)
C12 C11 C10 C9 -0.8(3)
C11 C10 C9 C8 -0.2(3)
C7 C8 C9 C10 0.6(3)
C1 C2 C3 C4 -1.2(3)
C5 C4 C3 C2 0.2(3)
